data_7218490
loop_
_publ_author_name
'Li, Zhao-Hao'
'Xue, Li-Ping'
'Shan, Li-Li'
'Zhao, Bang-Tun'
'Kan, Jian'
'Su, Wei-Ping'

_publ_section_title
;
 Hydrogen bonded-extended lanthanide coordination polymers decorated with
 2,3-thiophenedicarboxylate and oxalate: synthesis, structures, and
 properties
;
_journal_issue 47
_journal_name_full CrystEngComm
_journal_page_first 10824
_journal_paper_doi 10.1039/C4CE01734J
_journal_volume 16
_journal_year 2014
_chemical_formula_sum 'C14 H14 Eu2 O17 S2'
_chemical_formula_weight 822.29
_chemical_name_systematic
; 
 ? 
;
_space_group_IT_number 15
_symmetry_cell_setting monoclinic
_symmetry_space_group_name_Hall '-C 2yc'
_symmetry_space_group_name_H-M 'C 1 2/c 1'
_atom_sites_solution_hydrogens geom
_atom_sites_solution_primary direct
_atom_sites_solution_secondary difmap
_audit_creation_method SHELXL-97
_cell_angle_alpha 90.00
_cell_angle_beta 111.051(3)
_cell_angle_gamma 90.00
_cell_formula_units_Z 4
_cell_length_a 19.746(6)
_cell_length_b 6.0662(19)
_cell_length_c 19.785(6)
_cell_measurement_reflns_used 6608
_cell_measurement_temperature 296(2)
_cell_measurement_theta_max 28.25
_cell_measurement_theta_min 2.50
_cell_volume 2211.7(12)
_computing_cell_refinement 'Bruker SMART'
_computing_data_collection 'Bruker SMART'
_computing_data_reduction 'Bruker SAINT'
_computing_molecular_graphics 'Bruker SHELXTL'
_computing_publication_material 'Bruker SHELXTL'
_computing_structure_refinement 'SHELXL-97 (Sheldrick, 1997)'
_computing_structure_solution 'SHELXS-97 (Sheldrick, 1990)'
_diffrn_ambient_temperature 296(2)
_diffrn_measured_fraction_theta_full 0.999
_diffrn_measured_fraction_theta_max 0.999
_diffrn_measurement_device_type 'CCD area detector'
_diffrn_measurement_method 'phi and omega scans'
_diffrn_radiation_monochromator graphite
_diffrn_radiation_source 'fine-focus sealed tube'
_diffrn_radiation_type MoK\a
_diffrn_radiation_wavelength 0.71073
_diffrn_reflns_av_R_equivalents 0.0173
_diffrn_reflns_av_sigmaI/netI 0.0150
_diffrn_reflns_limit_h_max 23
_diffrn_reflns_limit_h_min -23
_diffrn_reflns_limit_k_max 7
_diffrn_reflns_limit_k_min -7
_diffrn_reflns_limit_l_max 23
_diffrn_reflns_limit_l_min -23
_diffrn_reflns_number 7791
_diffrn_reflns_theta_full 25.49
_diffrn_reflns_theta_max 25.49
_diffrn_reflns_theta_min 2.50
_diffrn_standards_decay_% 0
_diffrn_standards_interval_count 0
_diffrn_standards_interval_time 0
_diffrn_standards_number 0
_exptl_absorpt_coefficient_mu 5.893
_exptl_absorpt_correction_T_max 0.3572
_exptl_absorpt_correction_T_min 0.1961
_exptl_absorpt_correction_type multi-scan
_exptl_absorpt_process_details sadabs
_exptl_crystal_colour colourless
_exptl_crystal_density_diffrn 2.469
_exptl_crystal_density_method 'not measured'
_exptl_crystal_description block
_exptl_crystal_F_000 1568
_exptl_crystal_size_max 0.41
_exptl_crystal_size_mid 0.30
_exptl_crystal_size_min 0.22
_refine_diff_density_max 0.553
_refine_diff_density_min -0.909
_refine_diff_density_rms 0.109
_refine_ls_extinction_coef 0.00030(6)
_refine_ls_extinction_expression Fc^*^=kFc[1+0.001xFc^2^\l^3^/sin(2\q)]^-1/4^
_refine_ls_extinction_method SHELXL
_refine_ls_goodness_of_fit_ref 1.268
_refine_ls_hydrogen_treatment constr
_refine_ls_matrix_type full
_refine_ls_number_parameters 160
_refine_ls_number_reflns 2060
_refine_ls_number_restraints 0
_refine_ls_restrained_S_all 1.268
_refine_ls_R_factor_all 0.0227
_refine_ls_R_factor_gt 0.0225
_refine_ls_shift/su_max 0.001
_refine_ls_shift/su_mean 0.000
_refine_ls_structure_factor_coef Fsqd
_refine_ls_weighting_details 'calc w=1/[\s^2^(Fo^2^)+(0.0185P)^2^+17.0552P] where P=(Fo^2^+2Fc^2^)/3'
_refine_ls_weighting_scheme calc
_refine_ls_wR_factor_gt 0.0559
_refine_ls_wR_factor_ref 0.0560
_reflns_number_gt 2040
_reflns_number_total 2060
_reflns_threshold_expression >2sigma(I)
_cod_data_source_file c4ce01734j2.cif
_cod_data_source_block a
_cod_depositor_comments
;
The following automatic conversions were performed:

'_symmetry_cell_setting' value 'Monoclinic' changed to 'monoclinic'
according to
/usr/data/users/saulius/crontab/automatic-downloads/rss-feeds/RSC/lib/dictionaries/cif_core.dic
dictionary named 'cif_core.dic' version 2.4.2 from 2011-04-26.

Automatic conversion script
Id: cif_fix_values 2827 2014-09-09 07:05:25Z andrius 

 Adding full bibliography for 7218489--7218493.cif.
;
_cod_original_sg_symbol_H-M C2/c
_cod_database_code 7218490

loop_
_symmetry_equiv_pos_as_xyz
'x, y, z'
'-x, y, -z+1/2'
'x+1/2, y+1/2, z'
'-x+1/2, y+1/2, -z+1/2'
'-x, -y, -z'
'x, -y, z-1/2'
'-x+1/2, -y+1/2, -z'
'x+1/2, -y+1/2, z-1/2'

loop_
_atom_site_label
_atom_site_type_symbol
_atom_site_fract_x
_atom_site_fract_y
_atom_site_fract_z
_atom_site_U_iso_or_equiv
_atom_site_adp_type
_atom_site_occupancy
_atom_site_symmetry_multiplicity
_atom_site_calc_flag
_atom_site_refinement_flags
Eu1 Eu 0.137186(11) 1.18085(3) 0.470536(11) 0.01590(11) Uani 1 1 d .
S1 S 0.10835(9) 0.7707(3) 0.22008(8) 0.0426(3) Uani 1 1 d .
O1 O 0.23060(17) 0.3477(5) 0.43438(17) 0.0217(7) Uani 1 1 d .
O2 O 0.31758(17) 0.5198(6) 0.41228(18) 0.0270(7) Uani 1 1 d .
O3 O 0.19218(16) 0.8621(5) 0.43059(16) 0.0196(6) Uani 1 1 d .
O4 O 0.10727(17) 1.0448(6) 0.34526(17) 0.0278(7) Uani 1 1 d .
O5 O 0.04670(18) 1.2482(5) 0.52571(19) 0.0274(7) Uani 1 1 d .
O6 O -0.05174(17) 1.1261(5) 0.54466(18) 0.0262(7) Uani 1 1 d .
O7 O 0.0530(2) 1.4417(6) 0.39153(19) 0.0380(9) Uani 1 1 d .
H1W H 0.0387 1.5155 0.3525 0.057 Uiso 1 1 d R
H2W H 0.0220 1.4569 0.4115 0.057 Uiso 1 1 d R
O8 O 0.16458(17) 1.5220(5) 0.53598(17) 0.0256(7) Uani 1 1 d .
H3W H 0.1387 1.6365 0.5277 0.038 Uiso 1 1 d R
H4W H 0.2070 1.5623 0.5415 0.038 Uiso 1 1 d R
O9 O 1.0000 0.2996(9) 0.2500 0.0392(13) Uani 1 2 d S
H5W H 0.9640 0.2152 0.2329 0.059 Uiso 1 1 d R
C1 C 0.2522(2) 0.4675(7) 0.3935(2) 0.0172(8) Uani 1 1 d .
C2 C 0.1997(2) 0.5439(7) 0.3216(2) 0.0196(9) Uani 1 1 d .
C3 C 0.1912(2) 0.4225(7) 0.2524(2) 0.0204(9) Uani 1 1 d .
H3 H 0.2144 0.2927 0.2482 0.024 Uiso 1 1 calc R
C4 C 0.1422(3) 0.5414(11) 0.1966(3) 0.0463(15) Uani 1 1 d .
H4 H 0.1287 0.4968 0.1486 0.056 Uiso 1 1 calc R
C5 C 0.1581(3) 0.7322(8) 0.3101(2) 0.0245(10) Uani 1 1 d .
C6 C 0.1522(2) 0.8890(7) 0.3643(2) 0.0184(9) Uani 1 1 d .
C7 C -0.0010(2) 1.1092(7) 0.5202(2) 0.0196(9) Uani 1 1 d .

loop_
_atom_site_aniso_label
_atom_site_aniso_U_11
_atom_site_aniso_U_22
_atom_site_aniso_U_33
_atom_site_aniso_U_23
_atom_site_aniso_U_13
_atom_site_aniso_U_12
Eu1 0.01356(14) 0.01566(14) 0.01911(14) -0.00049(8) 0.00662(9) -0.00062(8)
S1 0.0464(8) 0.0465(8) 0.0287(7) 0.0017(6) 0.0062(6) 0.0071(7)
O1 0.0219(16) 0.0208(16) 0.0240(16) 0.0031(13) 0.0101(13) -0.0025(13)
O2 0.0212(16) 0.0309(18) 0.0290(17) 0.0044(14) 0.0090(14) -0.0028(14)
O3 0.0201(15) 0.0190(15) 0.0180(15) -0.0009(12) 0.0048(13) 0.0002(12)
O4 0.0270(17) 0.0280(18) 0.0243(16) -0.0007(14) 0.0042(14) 0.0105(15)
O5 0.0251(17) 0.0201(16) 0.043(2) -0.0091(15) 0.0195(15) -0.0058(14)
O6 0.0216(16) 0.0253(17) 0.0377(19) -0.0094(15) 0.0178(15) -0.0048(13)
O7 0.043(2) 0.037(2) 0.0281(18) 0.0029(16) 0.0046(16) 0.0218(17)
O8 0.0234(16) 0.0187(16) 0.0379(19) -0.0051(14) 0.0150(14) -0.0022(13)
O9 0.037(3) 0.037(3) 0.029(3) 0.000 -0.005(2) 0.000
C1 0.021(2) 0.0123(19) 0.020(2) 0.0004(16) 0.0093(17) 0.0023(17)
C2 0.025(2) 0.016(2) 0.019(2) 0.0004(17) 0.0095(18) 0.0007(18)
C3 0.024(2) 0.019(2) 0.017(2) 0.0039(17) 0.0054(17) 0.0038(18)
C4 0.054(4) 0.059(4) 0.026(3) -0.013(3) 0.015(3) -0.007(3)
C5 0.026(2) 0.026(2) 0.019(2) -0.0008(19) 0.0050(19) 0.0020(19)
C6 0.019(2) 0.017(2) 0.020(2) 0.0006(17) 0.0083(18) -0.0012(17)
C7 0.0125(19) 0.021(2) 0.024(2) -0.0002(18) 0.0050(17) 0.0000(17)

loop_
_atom_type_symbol
_atom_type_description
_atom_type_scat_dispersion_real
_atom_type_scat_dispersion_imag
_atom_type_scat_source
C C 0.0033 0.0016 'International Tables Vol C Tables 4.2.6.8 and 6.1.1.4'
H H 0.0000 0.0000 'International Tables Vol C Tables 4.2.6.8 and 6.1.1.4'
O O 0.0106 0.0060 'International Tables Vol C Tables 4.2.6.8 and 6.1.1.4'
Eu Eu -0.1578 3.6682 'International Tables Vol C Tables 4.2.6.8 and 6.1.1.4'
S S 0.1246 0.1234 'International Tables Vol C Tables 4.2.6.8 and 6.1.1.4'

loop_
_geom_angle_atom_site_label_1
_geom_angle_atom_site_label_2
_geom_angle_atom_site_label_3
_geom_angle
_geom_angle_site_symmetry_1
_geom_angle_site_symmetry_3
O8 Eu1 O7 75.73(12) . .
O8 Eu1 O1 75.60(11) . 1_565
O7 Eu1 O1 87.45(13) . 1_565
O8 Eu1 O5 70.92(11) . .
O7 Eu1 O5 74.66(13) . .
O1 Eu1 O5 144.94(11) 1_565 .
O8 Eu1 O6 137.04(10) . 5_576
O7 Eu1 O6 97.72(13) . 5_576
O1 Eu1 O6 147.27(10) 1_565 5_576
O5 Eu1 O6 66.47(11) . 5_576
O8 Eu1 O4 139.05(11) . .
O7 Eu1 O4 73.10(11) . .
O1 Eu1 O4 77.11(11) 1_565 .
O5 Eu1 O4 123.67(11) . .
O6 Eu1 O4 73.64(11) 5_576 .
O8 Eu1 O3 143.59(10) . .
O7 Eu1 O3 125.60(11) . .
O1 Eu1 O3 76.41(10) 1_565 .
O5 Eu1 O3 138.38(11) . .
O6 Eu1 O3 74.36(10) 5_576 .
O4 Eu1 O3 52.80(10) . .
O8 Eu1 O2 89.04(11) . 7_566
O7 Eu1 O2 149.05(12) . 7_566
O1 Eu1 O2 115.03(10) 1_565 7_566
O5 Eu1 O2 74.93(12) . 7_566
O6 Eu1 O2 75.15(11) 5_576 7_566
O4 Eu1 O2 130.40(11) . 7_566
O3 Eu1 O2 82.16(11) . 7_566
O8 Eu1 O1 72.29(10) . 7_566
O7 Eu1 O1 141.67(12) . 7_566
O1 Eu1 O1 64.66(12) 1_565 7_566
O5 Eu1 O1 113.02(11) . 7_566
O6 Eu1 O1 120.09(11) 5_576 7_566
O4 Eu1 O1 121.02(10) . 7_566
O3 Eu1 O1 74.92(10) . 7_566
O2 Eu1 O1 50.61(10) 7_566 7_566
O8 Eu1 C1 79.64(11) . 7_566
O7 Eu1 C1 155.06(12) . 7_566
O1 Eu1 C1 90.23(11) 1_565 7_566
O5 Eu1 C1 93.70(12) . 7_566
O6 Eu1 C1 97.58(12) 5_576 7_566
O4 Eu1 C1 130.39(11) . 7_566
O3 Eu1 C1 77.65(11) . 7_566
O2 Eu1 C1 24.94(11) 7_566 7_566
O1 Eu1 C1 25.67(10) 7_566 7_566
O8 Eu1 C7 90.19(11) . .
O7 Eu1 C7 79.96(13) . .
O1 Eu1 C7 163.02(11) 1_565 .
O5 Eu1 C7 19.30(11) . .
O6 Eu1 C7 47.19(10) 5_576 .
O4 Eu1 C7 109.55(11) . .
O3 Eu1 C7 120.26(11) . .
O2 Eu1 C7 73.21(11) 7_566 .
O1 Eu1 C7 120.23(10) 7_566 .
C1 Eu1 C7 96.38(11) 7_566 .
O8 Eu1 Eu1 70.83(7) . 7_576
O7 Eu1 Eu1 117.16(10) . 7_576
O1 Eu1 Eu1 33.71(7) 1_565 7_576
O5 Eu1 Eu1 134.90(8) . 7_576
O6 Eu1 Eu1 141.86(8) 5_576 7_576
O4 Eu1 Eu1 100.93(8) . 7_576
O3 Eu1 Eu1 72.94(7) . 7_576
O2 Eu1 Eu1 81.44(7) 7_566 7_576
O1 Eu1 Eu1 30.95(7) 7_566 7_576
C1 Eu1 Eu1 56.55(8) 7_566 7_576
C7 Eu1 Eu1 148.58(8) . 7_576
O8 Eu1 H2W 72.1 . .
O7 Eu1 H2W 17.6 . .
O1 Eu1 H2W 102.9 1_565 .
O5 Eu1 H2W 57.1 . .
O6 Eu1 H2W 89.0 5_576 .
O4 Eu1 H2W 85.0 . .
O3 Eu1 H2W 137.3 . .
O2 Eu1 H2W 131.8 7_566 .
O1 Eu1 H2W 144.2 7_566 .
C1 Eu1 H2W 144.5 7_566 .
C7 Eu1 H2W 63.2 . .
Eu1 Eu1 H2W 128.7 7_576 .
O8 Eu1 H4W 16.4 . .
O7 Eu1 H4W 83.3 . .
O1 Eu1 H4W 60.9 1_565 .
O5 Eu1 H4W 86.9 . .
O6 Eu1 H4W 151.7 5_576 .
O4 Eu1 H4W 132.5 . .
O3 Eu1 H4W 127.6 . .
O2 Eu1 H4W 89.4 7_566 .
O1 Eu1 H4W 60.7 7_566 .
C1 Eu1 H4W 73.9 7_566 .
C7 Eu1 H4W 106.0 . .
Eu1 Eu1 H4W 54.7 7_576 .
H2W Eu1 H4W 83.8 . .
C4 S1 C5 92.2(3) . .
C1 O1 Eu1 153.1(3) . 1_545
C1 O1 Eu1 91.1(2) . 7_566
Eu1 O1 Eu1 115.34(12) 1_545 7_566
C1 O2 Eu1 98.0(3) . 7_566
C6 O3 Eu1 92.7(2) . .
C6 O4 Eu1 93.5(3) . .
C7 O5 Eu1 120.2(3) . .
C7 O6 Eu1 119.7(3) . 5_576
Eu1 O7 H1W 149.4 . .
Eu1 O7 H2W 102.4 . .
H1W O7 H2W 108.0 . .
Eu1 O8 H3W 127.1 . .
Eu1 O8 H4W 109.9 . .
H3W O8 H4W 107.0 . .
O2 C1 O1 120.3(4) . .
O2 C1 C2 119.5(4) . .
O1 C1 C2 120.3(4) . .
O2 C1 Eu1 57.0(2) . 7_566
O1 C1 Eu1 63.3(2) . 7_566
C2 C1 Eu1 176.0(3) . 7_566
C5 C2 C1 125.5(4) . .
C5 C2 C3 112.9(4) . .
C1 C2 C3 121.5(4) . .
C4 C3 C2 106.8(4) . .
C4 C3 H3 126.6 . .
C2 C3 H3 126.6 . .
C3 C4 S1 116.4(4) . .
C3 C4 H4 121.8 . .
S1 C4 H4 121.8 . .
C2 C5 C6 127.9(4) . .
C2 C5 S1 111.7(3) . .
C6 C5 S1 120.3(3) . .
O4 C6 O3 120.9(4) . .
O4 C6 C5 120.0(4) . .
O3 C6 C5 119.1(4) . .
O5 C7 O6 126.4(4) . .
O5 C7 C7 117.7(5) . 5_576
O6 C7 C7 115.9(5) . 5_576
O5 C7 Eu1 40.5(2) . .
O6 C7 Eu1 166.9(3) . .
C7 C7 Eu1 77.2(3) 5_576 .

loop_
_geom_bond_atom_site_label_1
_geom_bond_atom_site_label_2
_geom_bond_distance
_geom_bond_site_symmetry_2
Eu1 O8 2.398(3) .
Eu1 O7 2.418(3) .
Eu1 O1 2.426(3) 1_565
Eu1 O5 2.440(3) .
Eu1 O6 2.458(3) 5_576
Eu1 O4 2.474(3) .
Eu1 O3 2.482(3) .
Eu1 O2 2.484(3) 7_566
Eu1 O1 2.618(3) 7_566
Eu1 C1 2.932(4) 7_566
Eu1 C7 3.245(4) .
Eu1 Eu1 4.2638(13) 7_576
Eu1 H2W 2.7259 .
Eu1 H4W 2.7986 .
S1 C4 1.679(7) .
S1 C5 1.713(5) .
O1 C1 1.270(5) .
O1 Eu1 2.426(3) 1_545
O1 Eu1 2.618(3) 7_566
O2 C1 1.249(5) .
O2 Eu1 2.484(3) 7_566
O3 C6 1.274(5) .
O4 C6 1.258(5) .
O5 C7 1.240(5) .
O6 C7 1.263(5) .
O6 Eu1 2.458(3) 5_576
O7 H1W 0.8474 .
O7 H2W 0.8426 .
O8 H3W 0.8428 .
O8 H4W 0.8411 .
O9 H5W 0.8427 .
C1 C2 1.501(6) .
C1 Eu1 2.932(4) 7_566
C2 C5 1.378(6) .
C2 C3 1.509(6) .
C3 C4 1.382(8) .
C3 H3 0.9300 .
C4 H4 0.9300 .
C5 C6 1.469(6) .
C7 C7 1.555(9) 5_576

loop_
_geom_hbond_atom_site_label_D
_geom_hbond_atom_site_label_H
_geom_hbond_atom_site_label_A
_geom_hbond_distance_DH
_geom_hbond_distance_HA
_geom_hbond_distance_DA
_geom_hbond_angle_DHA
_geom_hbond_site_symmetry_A
O9 H5W O4 0.84 1.97 2.750(4) 153.6 2_645
O8 H4W O3 0.84 1.92 2.754(4) 170.9 7_576
O8 H3W O2 0.84 2.40 2.939(5) 122.3 7_576
O8 H3W O6 0.84 2.30 3.084(5) 154.3 5_586
O7 H2W O5 0.84 2.48 2.946(5) 115.6 .
O7 H1W O9 0.85 2.30 2.752(4) 113.5 1_465

loop_
_geom_torsion_atom_site_label_1
_geom_torsion_atom_site_label_2
_geom_torsion_atom_site_label_3
_geom_torsion_atom_site_label_4
_geom_torsion
_geom_torsion_site_symmetry_1
_geom_torsion_site_symmetry_4
O8 Eu1 O3 C6 -125.4(3) . .
O7 Eu1 O3 C6 -8.0(3) . .
O1 Eu1 O3 C6 -84.7(2) 1_565 .
O5 Eu1 O3 C6 100.4(3) . .
O6 Eu1 O3 C6 80.4(2) 5_576 .
O4 Eu1 O3 C6 -0.7(2) . .
O2 Eu1 O3 C6 157.1(3) 7_566 .
O1 Eu1 O3 C6 -151.7(3) 7_566 .
C1 Eu1 O3 C6 -178.0(3) 7_566 .
C7 Eu1 O3 C6 91.8(3) . .
Eu1 Eu1 O3 C6 -119.5(2) 7_576 .
O8 Eu1 O4 C6 132.6(3) . .
O7 Eu1 O4 C6 174.6(3) . .
O1 Eu1 O4 C6 83.3(3) 1_565 .
O5 Eu1 O4 C6 -127.7(3) . .
O6 Eu1 O4 C6 -81.8(3) 5_576 .
O3 Eu1 O4 C6 0.7(2) . .
O2 Eu1 O4 C6 -28.7(3) 7_566 .
O1 Eu1 O4 C6 33.9(3) 7_566 .
C1 Eu1 O4 C6 4.2(3) 7_566 .
C7 Eu1 O4 C6 -113.0(3) . .
Eu1 Eu1 O4 C6 59.3(3) 7_576 .
O8 Eu1 O5 C7 -176.4(4) . .
O7 Eu1 O5 C7 103.7(4) . .
O1 Eu1 O5 C7 165.5(3) 1_565 .
O6 Eu1 O5 C7 -2.1(3) 5_576 .
O4 Eu1 O5 C7 46.7(4) . .
O3 Eu1 O5 C7 -23.2(4) . .
O2 Eu1 O5 C7 -82.2(3) 7_566 .
O1 Eu1 O5 C7 -116.2(3) 7_566 .
C1 Eu1 O5 C7 -98.7(4) 7_566 .
Eu1 Eu1 O5 C7 -143.1(3) 7_576 .
Eu1 O2 C1 O1 1.2(4) 7_566 .
Eu1 O2 C1 C2 -177.7(3) 7_566 .
Eu1 O1 C1 O2 168.2(4) 1_545 .
Eu1 O1 C1 O2 -1.1(4) 7_566 .
Eu1 O1 C1 C2 -12.9(9) 1_545 .
Eu1 O1 C1 C2 177.8(3) 7_566 .
Eu1 O1 C1 Eu1 169.3(6) 1_545 7_566
O2 C1 C2 C5 -93.6(6) . .
O1 C1 C2 C5 87.6(6) . .
Eu1 C1 C2 C5 -122(4) 7_566 .
O2 C1 C2 C3 82.6(5) . .
O1 C1 C2 C3 -96.3(5) . .
Eu1 C1 C2 C3 54(4) 7_566 .
C5 C2 C3 C4 -0.2(6) . .
C1 C2 C3 C4 -176.8(4) . .
C2 C3 C4 S1 -0.2(6) . .
C5 S1 C4 C3 0.4(5) . .
C1 C2 C5 C6 -4.2(8) . .
C3 C2 C5 C6 179.4(4) . .
C1 C2 C5 S1 176.9(3) . .
C3 C2 C5 S1 0.5(5) . .
C4 S1 C5 C2 -0.5(4) . .
C4 S1 C5 C6 -179.5(4) . .
Eu1 O4 C6 O3 -1.3(4) . .
Eu1 O4 C6 C5 177.5(4) . .
Eu1 O3 C6 O4 1.3(4) . .
Eu1 O3 C6 C5 -177.5(4) . .
C2 C5 C6 O4 -174.6(5) . .
S1 C5 C6 O4 4.3(6) . .
C2 C5 C6 O3 4.3(7) . .
S1 C5 C6 O3 -176.9(3) . .
Eu1 O5 C7 O6 -178.2(3) . .
Eu1 O5 C7 C7 2.1(7) . 5_576
Eu1 O6 C7 O5 -178.0(4) 5_576 .
Eu1 O6 C7 C7 1.6(6) 5_576 5_576
Eu1 O6 C7 Eu1 176.9(12) 5_576 .
O8 Eu1 C7 O5 3.4(4) . .
O7 Eu1 C7 O5 -72.1(4) . .
O1 Eu1 C7 O5 -29.4(6) 1_565 .
O6 Eu1 C7 O5 177.4(4) 5_576 .
O4 Eu1 C7 O5 -140.0(3) . .
O3 Eu1 C7 O5 162.4(3) . .
O2 Eu1 C7 O5 92.3(4) 7_566 .
O1 Eu1 C7 O5 72.9(4) 7_566 .
C1 Eu1 C7 O5 83.0(4) 7_566 .
Eu1 Eu1 C7 O5 54.7(4) 7_576 .
O8 Eu1 C7 O6 9.6(14) . .
O7 Eu1 C7 O6 -65.9(14) . .
O1 Eu1 C7 O6 -23.2(16) 1_565 .
O5 Eu1 C7 O6 6.2(12) . .
O6 Eu1 C7 O6 -176.4(14) 5_576 .
O4 Eu1 C7 O6 -133.8(14) . .
O3 Eu1 C7 O6 168.6(13) . .
O2 Eu1 C7 O6 98.5(14) 7_566 .
O1 Eu1 C7 O6 79.1(14) 7_566 .
C1 Eu1 C7 O6 89.2(14) 7_566 .
Eu1 Eu1 C7 O6 60.9(14) 7_576 .
O8 Eu1 C7 C7 -174.7(3) . 5_576
O7 Eu1 C7 C7 109.8(3) . 5_576
O1 Eu1 C7 C7 152.5(3) 1_565 5_576
O5 Eu1 C7 C7 -178.1(6) . 5_576
O6 Eu1 C7 C7 -0.7(3) 5_576 5_576
O4 Eu1 C7 C7 41.9(3) . 5_576
O3 Eu1 C7 C7 -15.7(4) . 5_576
O2 Eu1 C7 C7 -85.8(3) 7_566 5_576
O1 Eu1 C7 C7 -105.2(3) 7_566 5_576
C1 Eu1 C7 C7 -95.1(3) 7_566 5_576
Eu1 Eu1 C7 C7 -123.4(3) 7_576 5_576
